data_2219205
loop_
_publ_author_name
'Yin, Li-He'
'Wan, Rong'
'Han, Feng'
'Wang, Bin'
'Wang, Jin-Tang'

_publ_section_title
;Diethyl
 {(4-methoxyphenyl)[5-(4-nitrophenyl)-1,3,4-thiadiazol-2-ylamino]methyl}phosphonate
;
_journal_coeditor_code YA2071
_journal_issue 8
_journal_name_full 'Acta Crystallographica Section E'
_journal_page_first o1376
_journal_paper_doi 10.1107/S1600536808017364
_journal_volume 64
_journal_year 2008
_chemical_formula_iupac 'C20 H23 N4 O6 P S'
_chemical_formula_moiety 'C20 H23 N4 O6 P S'
_chemical_formula_sum 'C20 H23 N4 O6 P S'
_chemical_formula_weight 478.45
_chemical_melting_point 476
_chemical_name_systematic
;
Diethyl {(4-methoxyphenyl)[5-(4-nitrophenyl)-1,3,4-thiadiazol-2-
ylamino]methyl}phosphonate
;
_space_group_IT_number 14
_symmetry_cell_setting monoclinic
_symmetry_space_group_name_Hall '-P 2yn'
_symmetry_space_group_name_H-M 'P 1 21/n 1'
_atom_sites_solution_hydrogens geom
_atom_sites_solution_primary direct
_atom_sites_solution_secondary difmap
_cell_angle_alpha 90.00
_cell_angle_beta 117.08(3)
_cell_angle_gamma 90.00
_cell_formula_units_Z 4
_cell_length_a 11.481(2)
_cell_length_b 19.426(4)
_cell_length_c 11.960(2)
_cell_measurement_reflns_used 25
_cell_measurement_temperature 298(2)
_cell_measurement_theta_max 13
_cell_measurement_theta_min 9
_cell_volume 2375.0(10)
_computing_cell_refinement 'CAD-4 Software (Enraf--Nonius,1989)'
_computing_data_collection 'CAD-4 Software (Enraf--Nonius,1989)'
_computing_data_reduction 'XCAD4 (Harms & Wocadlo,1995)'
_computing_molecular_graphics 'SHELXTL (Sheldrick, 2008)'
_computing_publication_material 'SHELXL97 (Sheldrick, 2008)'
_computing_structure_refinement 'SHELXL97 (Sheldrick, 2008)'
_computing_structure_solution 'SHELXS97 (Sheldrick, 2008)'
_diffrn_ambient_temperature 298(2)
_diffrn_measured_fraction_theta_full 0.997
_diffrn_measured_fraction_theta_max 0.997
_diffrn_measurement_device_type 'Enraf--Nonius CAD-4'
_diffrn_measurement_method \w/2\q
_diffrn_radiation_monochromator graphite
_diffrn_radiation_source 'fine-focus sealed tube'
_diffrn_radiation_type MoK\a
_diffrn_radiation_wavelength 0.71073
_diffrn_reflns_av_R_equivalents 0.064
_diffrn_reflns_av_sigmaI/netI 0.048
_diffrn_reflns_limit_h_max 12
_diffrn_reflns_limit_h_min -13
_diffrn_reflns_limit_k_max 23
_diffrn_reflns_limit_k_min 0
_diffrn_reflns_limit_l_max 14
_diffrn_reflns_limit_l_min 0
_diffrn_reflns_number 4497
_diffrn_reflns_theta_full 25.2
_diffrn_reflns_theta_max 25.2
_diffrn_reflns_theta_min 2.0
_diffrn_standards_decay_% 0
_diffrn_standards_interval_count 200
_diffrn_standards_number 3
_exptl_absorpt_coefficient_mu 0.25
_exptl_absorpt_correction_T_max 0.976
_exptl_absorpt_correction_T_min 0.930
_exptl_absorpt_correction_type psi-scan
_exptl_absorpt_process_details '(North <i>et al.</i>,  1968)'
_exptl_crystal_colour 'light yellow'
_exptl_crystal_density_diffrn 1.338
_exptl_crystal_density_method 'not measured'
_exptl_crystal_description block
_exptl_crystal_F_000 1000
_exptl_crystal_size_max 0.30
_exptl_crystal_size_mid 0.20
_exptl_crystal_size_min 0.10
_refine_diff_density_max 0.30
_refine_diff_density_min -0.21
_refine_ls_extinction_method none
_refine_ls_goodness_of_fit_ref 1.03
_refine_ls_hydrogen_treatment constr
_refine_ls_matrix_type full
_refine_ls_number_parameters 289
_refine_ls_number_reflns 4276
_refine_ls_number_restraints 0
_refine_ls_restrained_S_all 1.03
_refine_ls_R_factor_all 0.124
_refine_ls_R_factor_gt 0.068
_refine_ls_shift/su_max_lt 0.001
_refine_ls_shift/su_mean 0.000
_refine_ls_structure_factor_coef Fsqd
_refine_ls_weighting_details 'calc w=1/[\s^2^(Fo^2^)+(0.03P)^2^+3.2P] where P=(Fo^2^+2Fc^2^)/3'
_refine_ls_weighting_scheme calc
_refine_ls_wR_factor_gt 0.126
_refine_ls_wR_factor_ref 0.146
_reflns_number_gt 2330
_reflns_number_total 4276
_reflns_threshold_expression I>2\s(I)
_cod_data_source_file ya2071.cif
_cod_data_source_block I
_cod_depositor_comments
;
The following automatic conversions were performed:
'_symmetry_cell_setting' value 'Monoclinic' changed to 'monoclinic'
according to '/home/saulius/struct/CIF-dictionaries/cif_core.dic'
dictionary named 'cif_core.dic' version 2.4.1 from 2010-06-29.

Automatic conversion script
Id: cif_fix_enum 1527 2010-12-29 10:47:43Z saulius 

The following automatic conversions were performed:

'_symmetry_cell_setting' value 'Monoclinic' changed to 'monoclinic'
according to /home/saulius/struct/CIF-dictionaries/cif_core.dic
dictionary named 'cif_core.dic' version 2.4.1 from 2010-06-29.

Automatic conversion script
Id: cif_fix_values 1715 2011-07-08 13:25:40Z adriana 
;
_cod_original_sg_symbol_H-M 'P 21/n'
_cod_database_code 2219205
_cod_database_fobs_code 2219205

loop_
_symmetry_equiv_pos_as_xyz
'x, y, z'
'-x+1/2, y+1/2, -z+1/2'
'-x, -y, -z'
'x-1/2, -y-1/2, z-1/2'

loop_
_atom_site_type_symbol
_atom_site_label
_atom_site_fract_x
_atom_site_fract_y
_atom_site_fract_z
_atom_site_U_iso_or_equiv
_atom_site_adp_type
_atom_site_calc_flag
_atom_site_refinement_flags
_atom_site_occupancy
S S 0.11752(9) 0.17107(5) -0.10907(11) 0.0688(4) Uani d . 1
P P 0.23008(11) -0.02508(6) 0.20206(12) 0.0738(4) Uani d . 1
N N1 0.1765(3) 0.04373(17) -0.0120(3) 0.0700(10) Uani d . 1
H H1A 0.0966 0.0342 -0.0631 0.084 Uiso calc R 1
O O1 0.2443(4) -0.2713(2) -0.1562(4) 0.1097(12) Uani d . 1
C C1 0.1296(7) -0.2920(3) -0.2318(6) 0.113(2) Uani d . 1
H H1B 0.1350 -0.3368 -0.2631 0.185 Uiso calc R 1
H H1C 0.0906 -0.2603 -0.3007 0.185 Uiso calc R 1
H H1D 0.0769 -0.2945 -0.1885 0.185 Uiso calc R 1
N N2 0.3560(3) 0.19583(16) 0.0431(3) 0.0639(9) Uani d . 1
O O2 0.3525(4) 0.53251(19) -0.1632(4) 0.154(2) Uani d . 1
C C2 0.2280(7) -0.2053(3) -0.1134(7) 0.108(2) Uani d . 1
N N3 0.3379(3) 0.12947(16) 0.0636(3) 0.0699(10) Uani d . 1
O O3 0.1531(4) 0.52326(17) -0.2953(4) 0.1379(17) Uani d . 1
C C3 0.1235(6) -0.1701(3) -0.1297(6) 0.1072(19) Uani d . 1
H H3B 0.0416 -0.1890 -0.1795 0.129 Uiso calc R 1
N N4 0.2539(5) 0.4987(2) -0.2075(4) 0.0979(14) Uani d . 1
C C4 0.1299(4) -0.1052(2) -0.0755(5) 0.0913(16) Uani d . 1
H H4A 0.0530 -0.0821 -0.0911 0.110 Uiso calc R 1
O O4 0.2896(4) 0.04106(19) 0.2851(4) 0.1017(13) Uani d . 1
O O5 0.0918(3) -0.03805(17) 0.1673(3) 0.0877(10) Uani d . 1
C C5 0.2466(4) -0.0758(2) -0.0010(4) 0.0624(11) Uani d . 1
O O6 0.3218(3) -0.0846(2) 0.2736(3) 0.1005(12) Uani d . 1
C C6 0.3601(5) -0.1129(3) 0.0189(5) 0.0917(16) Uani d . 1
H H6A 0.4426 -0.0944 0.0683 0.110 Uiso calc R 1
C C7 0.3476(6) -0.1768(3) -0.0357(6) 0.0997(17) Uani d . 1
H H7A 0.4229 -0.2017 -0.0194 0.120 Uiso calc R 1
C C8 0.2618(4) -0.0111(2) 0.0683(4) 0.0660(12) Uani d . 1
H H8A 0.3527 0.0042 0.1000 0.079 Uiso calc R 1
C C9 0.2198(3) 0.1078(2) -0.0078(4) 0.0581(10) Uani d . 1
C C10 0.2513(3) 0.22694(18) -0.0425(4) 0.0560(10) Uani d . 1
C C11 0.2495(3) 0.29723(19) -0.0822(3) 0.0553(10) Uani d . 1
C C12 0.1363(3) 0.32734(19) -0.1726(4) 0.0656(12) Uani d . 1
H H12A 0.0584 0.3026 -0.2044 0.079 Uiso calc R 1
C C13 0.1361(4) 0.3941(2) -0.2172(4) 0.0795(14) Uani d . 1
H H13A 0.0599 0.4130 -0.2800 0.095 Uiso calc R 1
C C14 0.2518(4) 0.4315(2) -0.1658(4) 0.0774(13) Uani d . 1
C C15 0.3662(4) 0.4028(2) -0.0697(4) 0.0732(13) Uani d . 1
H H15A 0.4426 0.4287 -0.0333 0.088 Uiso calc R 1
C C16 0.3654(3) 0.3367(2) -0.0296(4) 0.0698(12) Uani d . 1
H H16A 0.4417 0.3177 0.0328 0.084 Uiso calc R 1
C C17 0.2907(7) 0.1293(4) 0.4169(7) 0.118(3) Uani d . 1
H H17A 0.2690 0.1414 0.4830 0.177 Uiso calc R 1
H H17B 0.2346 0.1539 0.3418 0.177 Uiso calc R 1
H H17C 0.3802 0.1413 0.4413 0.177 Uiso calc R 1
C C18 0.2731(7) 0.0561(3) 0.3935(7) 0.124(2) Uani d . 1
H H18A 0.3368 0.0309 0.4653 0.151 Uiso calc R 1
H H18B 0.1863 0.0425 0.3798 0.151 Uiso calc R 1
C C19 0.2659(6) -0.2016(3) 0.2448(6) 0.121(2) Uani d . 1
H H19A 0.2385 -0.2397 0.2783 0.182 Uiso calc R 1
H H19B 0.3481 -0.2123 0.2461 0.182 Uiso calc R 1
H H19C 0.2014 -0.1930 0.1600 0.182 Uiso calc R 1
C C20 0.2802(6) -0.1418(3) 0.3193(6) 0.1095(18) Uani d . 1
H H20A 0.1973 -0.1313 0.3184 0.131 Uiso calc R 1
H H20B 0.3437 -0.1510 0.4055 0.131 Uiso calc R 1

loop_
_atom_site_aniso_label
_atom_site_aniso_U_11
_atom_site_aniso_U_22
_atom_site_aniso_U_33
_atom_site_aniso_U_12
_atom_site_aniso_U_13
_atom_site_aniso_U_23
S 0.0357(5) 0.0488(6) 0.0856(8) -0.0028(5) -0.0039(5) 0.0022(6)
P 0.0516(7) 0.0748(8) 0.0725(8) 0.0008(6) 0.0087(6) -0.0038(7)
N1 0.0389(18) 0.057(2) 0.085(2) -0.0010(16) 0.0027(17) 0.0111(18)
O1 0.118(3) 0.102(3) 0.107(3) 0.011(3) 0.094(3) -0.013(2)
C1 0.119(5) 0.123(6) 0.110(5) 0.008(5) 0.068(5) 0.014(4)
N2 0.0360(17) 0.051(2) 0.073(2) -0.0047(15) -0.0024(15) 0.0008(17)
O2 0.135(4) 0.066(2) 0.163(4) -0.040(2) -0.018(3) 0.012(2)
C2 0.137(6) 0.048(3) 0.168(6) -0.007(3) 0.095(5) -0.018(3)
N3 0.0392(18) 0.050(2) 0.087(2) 0.0054(15) -0.0002(17) 0.0068(18)
O3 0.130(3) 0.059(2) 0.148(4) 0.018(2) -0.003(3) 0.015(2)
C3 0.100(4) 0.073(4) 0.150(5) -0.031(3) 0.058(4) -0.039(4)
N4 0.091(3) 0.057(3) 0.096(3) -0.002(2) 0.001(3) 0.001(2)
C4 0.066(3) 0.058(3) 0.124(4) -0.014(2) 0.020(3) -0.015(3)
O4 0.117(3) 0.097(3) 0.113(3) -0.037(2) 0.036(3) -0.049(2)
O5 0.0603(19) 0.104(2) 0.091(2) 0.0058(17) 0.0280(17) 0.0085(19)
C5 0.055(2) 0.050(2) 0.082(3) -0.001(2) 0.031(2) 0.000(2)
O6 0.068(2) 0.101(3) 0.104(3) 0.019(2) 0.0099(19) 0.043(2)
C6 0.073(3) 0.080(4) 0.136(5) 0.002(3) 0.060(3) -0.008(3)
C7 0.116(5) 0.062(3) 0.151(5) 0.024(3) 0.086(4) 0.017(3)
C8 0.036(2) 0.057(3) 0.096(3) 0.0057(18) 0.023(2) 0.006(2)
C9 0.032(2) 0.051(2) 0.072(3) 0.0090(17) 0.0069(18) 0.006(2)
C10 0.0327(19) 0.042(2) 0.072(3) -0.0039(16) 0.0058(18) -0.0128(19)
C11 0.040(2) 0.052(2) 0.055(2) 0.0013(17) 0.0056(17) -0.0093(19)
C12 0.041(2) 0.041(2) 0.076(3) -0.0024(17) -0.0062(19) 0.001(2)
C13 0.055(3) 0.046(2) 0.089(3) -0.002(2) -0.009(2) 0.012(2)
C14 0.063(3) 0.052(3) 0.084(3) 0.000(2) 0.006(2) -0.002(2)
C15 0.046(2) 0.065(3) 0.085(3) -0.009(2) 0.009(2) 0.003(2)
C16 0.039(2) 0.051(2) 0.080(3) 0.0010(18) -0.0073(19) 0.004(2)
C17 0.129(7) 0.116(7) 0.109(6) 0.002(6) -0.037(5) -0.029(6)
C18 0.136(6) 0.108(5) 0.127(6) -0.003(4) 0.071(5) -0.018(4)
C19 0.124(5) 0.111(5) 0.133(5) -0.007(4) 0.063(4) -0.004(4)
C20 0.106(4) 0.113(5) 0.110(5) 0.010(4) 0.050(4) 0.025(4)

loop_
_atom_type_symbol
_atom_type_description
_atom_type_scat_dispersion_real
_atom_type_scat_dispersion_imag
_atom_type_scat_source
C C 0.0033 0.0016 'International Tables Vol C Tables 4.2.6.8 and 6.1.1.4'
H H 0.0000 0.0000 'International Tables Vol C Tables 4.2.6.8 and 6.1.1.4'
N N 0.0061 0.0033 'International Tables Vol C Tables 4.2.6.8 and 6.1.1.4'
O O 0.0106 0.0060 'International Tables Vol C Tables 4.2.6.8 and 6.1.1.4'
P P 0.1023 0.0942 'International Tables Vol C Tables 4.2.6.8 and 6.1.1.4'
S S 0.1246 0.1234 'International Tables Vol C Tables 4.2.6.8 and 6.1.1.4'

loop_
_geom_angle_atom_site_label_1
_geom_angle_atom_site_label_2
_geom_angle_atom_site_label_3
_geom_angle
C10 S C9 87.00(18)
O5 P O6 114.1(2)
O5 P O4 114.9(2)
O6 P O4 105.8(2)
O5 P C8 113.63(19)
O6 P C8 104.0(2)
O4 P C8 103.3(2)
C9 N1 C8 121.8(3)
C9 N1 H1A 119.1
C8 N1 H1A 119.1
C1 O1 C2 106.1(5)
O1 C1 H1B 109.5
O1 C1 H1C 109.5
H1B C1 H1C 109.5
O1 C1 H1D 109.5
H1B C1 H1D 109.5
H1C C1 H1D 109.5
C10 N2 N3 114.8(3)
C3 C2 C7 116.9(5)
C3 C2 O1 132.5(6)
C7 C2 O1 110.5(6)
C9 N3 N2 113.1(3)
C2 C3 C4 123.1(5)
C2 C3 H3B 118.5
C4 C3 H3B 118.5
O2 N4 O3 119.1(4)
O2 N4 C14 121.2(4)
O3 N4 C14 119.7(4)
C5 C4 C3 120.8(5)
C5 C4 H4A 119.6
C3 C4 H4A 119.6
C18 O4 P 122.8(4)
C4 C5 C6 117.2(4)
C4 C5 C8 124.1(4)
C6 C5 C8 118.5(4)
C20 O6 P 122.7(3)
C7 C6 C5 119.4(5)
C7 C6 H6A 120.3
C5 C6 H6A 120.3
C2 C7 C6 122.5(5)
C2 C7 H7A 118.7
C6 C7 H7A 118.7
N1 C8 C5 112.2(3)
N1 C8 P 110.0(3)
C5 C8 P 110.4(3)
N1 C8 H8A 108.0
C5 C8 H8A 108.0
P C8 H8A 108.0
N3 C9 N1 125.9(3)
N3 C9 S 113.4(3)
N1 C9 S 120.6(3)
N2 C10 C11 124.1(3)
N2 C10 S 111.7(3)
C11 C10 S 124.0(3)
C12 C11 C16 118.6(4)
C12 C11 C10 121.6(3)
C16 C11 C10 119.8(3)
C11 C12 C13 121.7(4)
C11 C12 H12A 119.1
C13 C12 H12A 119.1
C14 C13 C12 118.6(4)
C14 C13 H13A 120.7
C12 C13 H13A 120.7
C13 C14 N4 119.8(4)
C13 C14 C15 120.3(4)
N4 C14 C15 119.8(4)
C16 C15 C14 120.2(4)
C16 C15 H15A 119.9
C14 C15 H15A 119.9
C15 C16 C11 120.5(3)
C15 C16 H16A 119.8
C11 C16 H16A 119.8
C18 C17 H17A 109.5
C18 C17 H17B 109.5
H17A C17 H17B 109.5
C18 C17 H17C 109.5
H17A C17 H17C 109.5
H17B C17 H17C 109.5
O4 C18 C17 108.2(6)
O4 C18 H18A 110.1
C17 C18 H18A 110.1
O4 C18 H18B 110.1
C17 C18 H18B 110.1
H18A C18 H18B 108.4
C20 C19 H19A 109.5
C20 C19 H19B 109.5
H19A C19 H19B 109.5
C20 C19 H19C 109.5
H19A C19 H19C 109.5
H19B C19 H19C 109.5
O6 C20 C19 111.2(5)
O6 C20 H20A 109.4
C19 C20 H20A 109.4
O6 C20 H20B 109.4
C19 C20 H20B 109.4
H20A C20 H20B 108.0

loop_
_geom_bond_atom_site_label_1
_geom_bond_atom_site_label_2
_geom_bond_distance
S C10 1.749(3)
S C9 1.750(4)
P O5 1.468(3)
P O6 1.535(3)
P O4 1.577(3)
P C8 1.816(5)
N1 C9 1.332(5)
N1 C8 1.469(5)
N1 H1A 0.8600
O1 C1 1.276(6)
O1 C2 1.423(6)
C1 H1B 0.9600
C1 H1C 0.9600
C1 H1D 0.9600
N2 C10 1.318(4)
N2 N3 1.346(4)
O2 N4 1.203(5)
C2 C3 1.316(7)
C2 C7 1.376(7)
N3 C9 1.301(4)
O3 N4 1.251(5)
C3 C4 1.404(6)
C3 H3B 0.9300
N4 C14 1.402(6)
C4 C5 1.352(5)
C4 H4A 0.9300
O4 C18 1.423(7)
C5 C6 1.412(6)
C5 C8 1.471(5)
O6 C20 1.415(6)
C6 C7 1.381(7)
C6 H6A 0.9300
C7 H7A 0.9300
C8 H8A 0.9800
C10 C11 1.442(5)
C11 C12 1.386(5)
C11 C16 1.411(5)
C12 C13 1.402(5)
C12 H12A 0.9300
C13 C14 1.387(5)
C13 H13A 0.9300
C14 C15 1.408(5)
C15 C16 1.373(5)
C15 H15A 0.9300
C16 H16A 0.9300
C17 C18 1.446(8)
C17 H17A 0.9600
C17 H17B 0.9600
C17 H17C 0.9600
C18 H18A 0.9700
C18 H18B 0.9700
C19 C20 1.426(7)
C19 H19A 0.9600
C19 H19B 0.9600
C19 H19C 0.9600
C20 H20A 0.9700
C20 H20B 0.9700

loop_
_geom_hbond_atom_site_label_D
_geom_hbond_atom_site_label_H
_geom_hbond_atom_site_label_A
_geom_hbond_site_symmetry_A
_geom_hbond_distance_DH
_geom_hbond_distance_HA
_geom_hbond_distance_DA
_geom_hbond_angle_DHA
_geom_hbond_publ_flag
N1 H1A O5 3_555 0.86 1.94 2.782(6) 165 yes

loop_
_geom_torsion_atom_site_label_1
_geom_torsion_atom_site_label_2
_geom_torsion_atom_site_label_3
_geom_torsion_atom_site_label_4
_geom_torsion
C1 O1 C2 C3 6.7(9)
C1 O1 C2 C7 -176.9(5)
C10 N2 N3 C9 1.4(5)
C7 C2 C3 C4 2.2(10)
O1 C2 C3 C4 178.5(6)
C2 C3 C4 C5 -0.9(9)
O5 P O4 C18 48.1(5)
O6 P O4 C18 -78.7(5)
C8 P O4 C18 172.4(5)
C3 C4 C5 C6 0.3(8)
C3 C4 C5 C8 -174.3(5)
O5 P O6 C20 -9.6(5)
O4 P O6 C20 117.7(5)
C8 P O6 C20 -133.9(4)
C4 C5 C6 C7 -1.1(7)
C8 C5 C6 C7 173.8(5)
C3 C2 C7 C6 -3.0(9)
O1 C2 C7 C6 179.9(5)
C5 C6 C7 C2 2.5(9)
C9 N1 C8 C5 -136.1(4)
C9 N1 C8 P 100.6(4)
C4 C5 C8 N1 -49.1(6)
C6 C5 C8 N1 136.4(4)
C4 C5 C8 P 74.1(5)
C6 C5 C8 P -100.5(4)
O5 P C8 N1 53.6(3)
O6 P C8 N1 178.1(3)
O4 P C8 N1 -71.6(3)
O5 P C8 C5 -70.8(3)
O6 P C8 C5 53.7(3)
O4 P C8 C5 164.0(3)
N2 N3 C9 N1 176.5(4)
N2 N3 C9 S -0.5(5)
C8 N1 C9 N3 0.6(7)
C8 N1 C9 S 177.5(3)
C10 S C9 N3 -0.3(3)
C10 S C9 N1 -177.5(4)
N3 N2 C10 C11 -177.9(4)
N3 N2 C10 S -1.6(5)
C9 S C10 N2 1.0(3)
C9 S C10 C11 177.4(4)
N2 C10 C11 C12 -179.8(4)
S C10 C11 C12 4.3(6)
N2 C10 C11 C16 0.9(6)
S C10 C11 C16 -175.0(3)
C16 C11 C12 C13 3.5(6)
C10 C11 C12 C13 -175.8(4)
C11 C12 C13 C14 -2.3(7)
C12 C13 C14 N4 -179.2(4)
C12 C13 C14 C15 -0.8(7)
O2 N4 C14 C13 178.9(5)
O3 N4 C14 C13 -3.6(8)
O2 N4 C14 C15 0.5(8)
O3 N4 C14 C15 177.9(5)
C13 C14 C15 C16 2.5(7)
N4 C14 C15 C16 -179.1(5)
C14 C15 C16 C11 -1.2(7)
C12 C11 C16 C15 -1.7(7)
C10 C11 C16 C15 177.6(4)
P O4 C18 C17 -157.3(5)
P O6 C20 C19 105.9(5)
